data_4306445
loop_
_publ_author_name
'Riccardo Wanke'
'Piotr Smole\'nski'
'M. F\'atima C. Guedes da Silva'
'Lu\'isa M. D. R. S. Martins'
'Armando J. L. Pombeiro'

_publ_section_title
;
Cu(I) Complexes Bearing the New Sterically Demanding and Coordination
Flexible Tris(3-phenyl-1-pyrazolyl)methanesulfonate Ligand and the
Water-Soluble Phosphine 1,3,5-Triaza-7-phosphaadamantane or Related Ligands
;
_journal_name_full 'Inorganic Chemistry'
_journal_page_first 10158
_journal_page_last 10168
_journal_paper_doi 10.1021/ic801254b
_journal_volume 47
_journal_year 2008
_chemical_formula_moiety 'C30 H24 Cu N7 O3 S'
_chemical_formula_sum 'C30 H24 Cu N7 O3 S'
_chemical_formula_weight 626.16
_chemical_name_systematic
;
 ?
;
_space_group_IT_number 60
_symmetry_cell_setting orthorhombic
_symmetry_space_group_name_Hall '-P 2n 2ab'
_symmetry_space_group_name_H-M 'P b c n'
_atom_sites_solution_hydrogens geom
_atom_sites_solution_primary direct
_atom_sites_solution_secondary difmap
_audit_creation_method SHELXL-97
_cell_angle_alpha 90.00
_cell_angle_beta 90.00
_cell_angle_gamma 90.00
_cell_formula_units_Z 8
_cell_length_a 15.0997(15)
_cell_length_b 13.9691(14)
_cell_length_c 28.789(3)
_cell_measurement_reflns_used 2831
_cell_measurement_temperature 150(2)
_cell_measurement_theta_max 23.27
_cell_measurement_theta_min 2.91
_cell_volume 6072.4(11)
_computing_cell_refinement 'Bruker SMART'
_computing_data_collection 'Bruker SMART'
_computing_data_reduction 'Bruker saint'
_computing_structure_refinement 'SHELXL-97 (Sheldrick, 1997)'
_diffrn_ambient_temperature 150(2)
_diffrn_measured_fraction_theta_full 0.997
_diffrn_measured_fraction_theta_max 0.997
_diffrn_measurement_device_type 'CCD area detector'
_diffrn_measurement_method 'phi and omega scans'
_diffrn_radiation_monochromator graphite
_diffrn_radiation_source 'fine-focus sealed tube'
_diffrn_radiation_type MoK\a
_diffrn_radiation_wavelength 0.71073
_diffrn_reflns_av_R_equivalents 0.0828
_diffrn_reflns_av_sigmaI/netI 0.0812
_diffrn_reflns_limit_h_max 18
_diffrn_reflns_limit_h_min -18
_diffrn_reflns_limit_k_max 16
_diffrn_reflns_limit_k_min -15
_diffrn_reflns_limit_l_max 34
_diffrn_reflns_limit_l_min -33
_diffrn_reflns_number 26662
_diffrn_reflns_theta_full 25.35
_diffrn_reflns_theta_max 25.35
_diffrn_reflns_theta_min 2.83
_exptl_absorpt_coefficient_mu 0.831
_exptl_absorpt_correction_T_max 0.9518
_exptl_absorpt_correction_T_min 0.8855
_exptl_absorpt_correction_type multi-scan
_exptl_absorpt_process_details SADABS
_exptl_crystal_colour white
_exptl_crystal_density_diffrn 1.370
_exptl_crystal_density_method 'not measured'
_exptl_crystal_description PLATE
_exptl_crystal_F_000 2576
_exptl_crystal_size_max 0.15
_exptl_crystal_size_mid 0.08
_exptl_crystal_size_min 0.06
_platon_squeeze_details
;
;
_refine_diff_density_max 0.330
_refine_diff_density_min -0.382
_refine_diff_density_rms 0.069
_refine_ls_extinction_method none
_refine_ls_goodness_of_fit_ref 0.940
_refine_ls_hydrogen_treatment none
_refine_ls_matrix_type full
_refine_ls_number_parameters 379
_refine_ls_number_reflns 5543
_refine_ls_number_restraints 0
_refine_ls_restrained_S_all 0.940
_refine_ls_R_factor_all 0.0904
_refine_ls_R_factor_gt 0.0474
_refine_ls_shift/su_max 0.004
_refine_ls_shift/su_mean 0.000
_refine_ls_structure_factor_coef Fsqd
_refine_ls_weighting_details 'calc w=1/[\s^2^(Fo^2^)+(0.0503P)^2^+0.0000P] where P=(Fo^2^+2Fc^2^)/3'
_refine_ls_weighting_scheme calc
_refine_ls_wR_factor_gt 0.0960
_refine_ls_wR_factor_ref 0.1079
_reflns_number_gt 3437
_reflns_number_total 5543
_reflns_threshold_expression >2sigma(I)
_cod_data_source_file ic801254b_si_001_1.cif
_cod_data_source_block complex2
_cod_depositor_comments
;
The following automatic conversions were performed:
'_symmetry_cell_setting' value 'ORTHORHOMBIC' changed to 'orthorhombic'
according to '/home/saulius/struct/CIF-dictionaries/cif_core.dic'
dictionary named 'cif_core.dic' version 2.4.1 from 2010-06-29.

Automatic conversion script
Id: cif_fix_enum 1527 2010-12-29 10:47:43Z saulius 
;
_cod_original_cell_volume 6072.5(10)
_cod_original_sg_symbol_Hall -P2n2ab
_cod_database_code 4306445

loop_
_symmetry_equiv_pos_as_xyz
'x, y, z'
'-x+1/2, -y+1/2, z+1/2'
'x+1/2, -y+1/2, -z'
'-x, y, -z+1/2'
'-x, -y, -z'
'x-1/2, y-1/2, -z-1/2'
'-x-1/2, y-1/2, z'
'x, -y, z-1/2'

loop_
_atom_site_label
_atom_site_type_symbol
_atom_site_fract_x
_atom_site_fract_y
_atom_site_fract_z
_atom_site_U_iso_or_equiv
_atom_site_adp_type
_atom_site_occupancy
_atom_site_symmetry_multiplicity
_atom_site_calc_flag
_atom_site_refinement_flags
_atom_site_disorder_assembly
_atom_site_disorder_group
C1 C 0.60103(19) 0.6709(3) 0.12729(11) 0.0191(8) Uani 1 1 d . . .
C2 C 0.4810(2) 0.6892(3) 0.18735(11) 0.0260(9) Uani 1 1 d . . .
H2 H 0.4923 0.7532 0.1969 0.031 Uiso 1 1 calc R . .
C3 C 0.4206(2) 0.6278(3) 0.20631(12) 0.0289(9) Uani 1 1 d . . .
H3 H 0.3812 0.6406 0.2313 0.035 Uiso 1 1 calc R . .
C4 C 0.4287(2) 0.5411(3) 0.18113(11) 0.0268(9) Uani 1 1 d . . .
C5 C 0.3820(2) 0.4497(3) 0.18722(12) 0.0297(9) Uani 1 1 d . . .
C6 C 0.3553(2) 0.3947(3) 0.14938(13) 0.0376(10) Uani 1 1 d . . .
H6 H 0.3662 0.4175 0.1188 0.045 Uiso 1 1 calc R . .
C7 C 0.3135(3) 0.3078(3) 0.15528(15) 0.0505(12) Uani 1 1 d . . .
H7 H 0.2946 0.2720 0.1290 0.061 Uiso 1 1 calc R . .
C8 C 0.2991(3) 0.2731(4) 0.19960(17) 0.0613(14) Uani 1 1 d . . .
H8 H 0.2709 0.2130 0.2040 0.074 Uiso 1 1 calc R . .
C9 C 0.3259(3) 0.3265(4) 0.23733(16) 0.0658(15) Uani 1 1 d . . .
H9 H 0.3163 0.3026 0.2678 0.079 Uiso 1 1 calc R . .
C10 C 0.3665(3) 0.4143(4) 0.23152(14) 0.0491(13) Uani 1 1 d . . .
H10 H 0.3839 0.4506 0.2579 0.059 Uiso 1 1 calc R . .
C11 C 0.6097(2) 0.6800(3) 0.03986(11) 0.0263(8) Uani 1 1 d . . .
H11 H 0.6072 0.7475 0.0362 0.032 Uiso 1 1 calc R . .
C12 C 0.6222(2) 0.6135(3) 0.00530(12) 0.0276(9) Uani 1 1 d . . .
H12 H 0.6297 0.6261 -0.0269 0.033 Uiso 1 1 calc R . .
C13 C 0.62190(19) 0.5232(3) 0.02686(11) 0.0198(8) Uani 1 1 d . . .
C14 C 0.63332(19) 0.4269(3) 0.00643(11) 0.0208(8) Uani 1 1 d . . .
C15 C 0.6642(2) 0.3503(3) 0.03241(12) 0.0270(9) Uani 1 1 d . . .
H15 H 0.6793 0.3599 0.0641 0.032 Uiso 1 1 calc R . .
C16 C 0.6734(2) 0.2603(3) 0.01315(13) 0.0323(9) Uani 1 1 d . . .
H16 H 0.6937 0.2086 0.0318 0.039 Uiso 1 1 calc R . .
C17 C 0.6535(2) 0.2449(3) -0.03250(13) 0.0361(10) Uani 1 1 d . . .
H17 H 0.6594 0.1829 -0.0457 0.043 Uiso 1 1 calc R . .
C18 C 0.6246(2) 0.3213(3) -0.05924(13) 0.0361(10) Uani 1 1 d . . .
H18 H 0.6120 0.3115 -0.0912 0.043 Uiso 1 1 calc R . .
C19 C 0.6136(2) 0.4118(3) -0.04017(11) 0.0258(9) Uani 1 1 d . . .
H19 H 0.5928 0.4631 -0.0589 0.031 Uiso 1 1 calc R . .
C20 C 0.6735(2) 0.8339(3) 0.12504(12) 0.0266(8) Uani 1 1 d . . .
H20 H 0.7324 0.8183 0.1337 0.032 Uiso 1 1 calc R . .
C21 C 0.6439(2) 0.9208(3) 0.11086(12) 0.0296(9) Uani 1 1 d . . .
H21 H 0.6776 0.9779 0.1080 0.036 Uiso 1 1 calc R . .
C22 C 0.5533(2) 0.9093(3) 0.10119(11) 0.0243(8) Uani 1 1 d . . .
C23 C 0.4899(2) 0.9829(3) 0.08545(12) 0.0285(9) Uani 1 1 d . . .
C24 C 0.5185(3) 1.0590(3) 0.05921(13) 0.0399(10) Uani 1 1 d . . .
H24 H 0.5793 1.0640 0.0512 0.048 Uiso 1 1 calc R . .
C25 C 0.4594(3) 1.1286(3) 0.04435(15) 0.0506(12) Uani 1 1 d . . .
H25 H 0.4801 1.1811 0.0264 0.061 Uiso 1 1 calc R . .
C26 C 0.3715(3) 1.1223(3) 0.05545(15) 0.0459(12) Uani 1 1 d . . .
H26 H 0.3310 1.1697 0.0451 0.055 Uiso 1 1 calc R . .
C27 C 0.3424(2) 1.0461(3) 0.08188(14) 0.0421(11) Uani 1 1 d . . .
H27 H 0.2814 1.0413 0.0897 0.050 Uiso 1 1 calc R . .
C28 C 0.4008(2) 0.9767(3) 0.09717(13) 0.0326(9) Uani 1 1 d . . .
H28 H 0.3801 0.9250 0.1156 0.039 Uiso 1 1 calc R . .
C29 C 0.5532(2) 0.2447(3) 0.15845(13) 0.0359(10) Uani 1 1 d . . .
C30 C 0.5346(3) 0.1504(3) 0.17828(15) 0.0536(13) Uani 1 1 d . . .
H30A H 0.5636 0.1449 0.2086 0.080 Uiso 1 1 calc R . .
H30B H 0.5573 0.1006 0.1574 0.080 Uiso 1 1 calc R . .
H30C H 0.4706 0.1426 0.1821 0.080 Uiso 1 1 calc R . .
N1 N 0.52169(16) 0.6415(2) 0.15240(9) 0.0203(7) Uani 1 1 d . . .
N2 N 0.49111(17) 0.5497(2) 0.14865(9) 0.0230(7) Uani 1 1 d . . .
N3 N 0.60156(16) 0.6306(2) 0.08033(9) 0.0193(6) Uani 1 1 d . . .
N4 N 0.60978(17) 0.5343(2) 0.07259(9) 0.0218(7) Uani 1 1 d . . .
N5 N 0.60230(16) 0.7730(2) 0.12461(9) 0.0217(7) Uani 1 1 d . . .
N6 N 0.52770(17) 0.8194(2) 0.10912(9) 0.0246(7) Uani 1 1 d . . .
N7 N 0.5669(2) 0.3195(3) 0.14384(10) 0.0344(8) Uani 1 1 d . . .
O1 O 0.68162(15) 0.52563(18) 0.16840(8) 0.0309(6) Uani 1 1 d . . .
O2 O 0.77246(14) 0.64211(18) 0.12731(8) 0.0304(6) Uani 1 1 d . . .
O3 O 0.70287(15) 0.68474(19) 0.20062(7) 0.0327(6) Uani 1 1 d . . .
S1 S 0.70108(5) 0.62574(7) 0.15938(3) 0.0246(2) Uani 1 1 d . . .
Cu1 Cu 0.57622(3) 0.44571(3) 0.124064(14) 0.02816(14) Uani 1 1 d . . .

loop_
_atom_site_aniso_label
_atom_site_aniso_U_11
_atom_site_aniso_U_22
_atom_site_aniso_U_33
_atom_site_aniso_U_23
_atom_site_aniso_U_13
_atom_site_aniso_U_12
C1 0.0219(16) 0.018(2) 0.0178(17) 0.0003(15) 0.0001(14) -0.0033(14)
C2 0.0229(17) 0.029(3) 0.0262(19) -0.0086(17) 0.0014(15) 0.0012(17)
C3 0.0219(17) 0.040(3) 0.0249(19) -0.0056(17) 0.0045(15) -0.0022(18)
C4 0.0209(16) 0.041(3) 0.0185(17) 0.0005(16) 0.0016(14) -0.0022(18)
C5 0.0229(17) 0.033(3) 0.033(2) -0.0030(19) 0.0051(15) -0.0094(18)
C6 0.040(2) 0.045(3) 0.028(2) -0.0019(19) 0.0059(17) -0.013(2)
C7 0.057(3) 0.047(3) 0.048(3) -0.010(2) 0.010(2) -0.022(2)
C8 0.056(3) 0.052(4) 0.076(4) 0.003(3) 0.011(3) -0.025(3)
C9 0.072(3) 0.075(5) 0.050(3) 0.016(3) 0.016(3) -0.027(3)
C10 0.056(3) 0.060(4) 0.031(2) 0.007(2) 0.013(2) -0.025(2)
C11 0.0317(18) 0.023(2) 0.0245(19) 0.0058(16) 0.0015(15) 0.0011(17)
C12 0.035(2) 0.030(3) 0.0181(18) -0.0021(16) 0.0023(15) 0.0011(18)
C13 0.0152(15) 0.027(2) 0.0177(18) -0.0001(15) 0.0010(14) -0.0030(15)
C14 0.0107(15) 0.027(3) 0.0242(18) 0.0001(16) 0.0014(13) -0.0063(15)
C15 0.0283(18) 0.029(3) 0.0238(19) -0.0026(16) -0.0013(15) 0.0039(17)
C16 0.0294(19) 0.025(3) 0.042(2) 0.0041(19) 0.0017(17) 0.0004(18)
C17 0.031(2) 0.030(3) 0.047(3) -0.013(2) -0.0035(18) -0.0023(19)
C18 0.0253(18) 0.055(3) 0.028(2) -0.016(2) -0.0069(16) -0.006(2)
C19 0.0170(16) 0.039(3) 0.0217(18) -0.0027(16) 0.0002(14) -0.0036(17)
C20 0.0200(16) 0.026(3) 0.034(2) 0.0014(17) 0.0000(15) -0.0055(16)
C21 0.0269(18) 0.020(3) 0.042(2) 0.0006(16) 0.0029(16) -0.0068(17)
C22 0.0310(19) 0.018(2) 0.0240(19) -0.0035(15) -0.0021(15) -0.0005(16)
C23 0.0301(19) 0.023(3) 0.032(2) -0.0048(16) -0.0065(16) 0.0008(17)
C24 0.037(2) 0.031(3) 0.052(3) 0.009(2) 0.0029(19) 0.007(2)
C25 0.049(3) 0.048(3) 0.055(3) 0.018(2) -0.003(2) 0.007(2)
C26 0.037(2) 0.044(3) 0.057(3) 0.009(2) -0.014(2) 0.011(2)
C27 0.027(2) 0.037(3) 0.062(3) 0.000(2) -0.0057(19) 0.004(2)
C28 0.032(2) 0.026(3) 0.040(2) -0.0001(18) -0.0046(16) -0.0008(18)
C29 0.041(2) 0.031(3) 0.035(2) -0.0023(19) 0.0067(18) 0.000(2)
C30 0.076(3) 0.025(3) 0.059(3) 0.013(2) 0.021(2) -0.005(2)
N1 0.0208(14) 0.022(2) 0.0181(15) -0.0009(12) 0.0013(11) -0.0017(13)
N2 0.0239(14) 0.023(2) 0.0225(15) 0.0003(13) 0.0011(12) -0.0052(14)
N3 0.0236(14) 0.0147(19) 0.0197(15) 0.0014(12) 0.0007(11) -0.0004(13)
N4 0.0223(14) 0.020(2) 0.0227(15) 0.0010(12) 0.0015(12) 0.0025(13)
N5 0.0191(14) 0.0196(19) 0.0263(15) 0.0017(13) 0.0000(12) 0.0010(12)
N6 0.0237(15) 0.023(2) 0.0274(16) -0.0015(13) -0.0036(12) 0.0015(14)
N7 0.0417(18) 0.025(2) 0.0361(18) 0.0028(16) 0.0065(15) 0.0028(17)
O1 0.0325(13) 0.0266(18) 0.0335(14) 0.0114(11) -0.0087(11) -0.0035(12)
O2 0.0232(12) 0.0333(18) 0.0348(14) 0.0092(12) 0.0036(10) 0.0040(11)
O3 0.0318(13) 0.0424(19) 0.0240(13) -0.0027(11) -0.0071(11) -0.0062(13)
S1 0.0212(4) 0.0287(6) 0.0239(5) 0.0046(4) -0.0026(4) -0.0007(4)
Cu1 0.0345(2) 0.0240(3) 0.0259(2) 0.0050(2) 0.00532(19) -0.0012(2)

loop_
_atom_type_symbol
_atom_type_description
_atom_type_scat_dispersion_real
_atom_type_scat_dispersion_imag
_atom_type_scat_source
C C 0.0033 0.0016 'International Tables Vol C Tables 4.2.6.8 and 6.1.1.4'
H H 0.0000 0.0000 'International Tables Vol C Tables 4.2.6.8 and 6.1.1.4'
N N 0.0061 0.0033 'International Tables Vol C Tables 4.2.6.8 and 6.1.1.4'
O O 0.0106 0.0060 'International Tables Vol C Tables 4.2.6.8 and 6.1.1.4'
S S 0.1246 0.1234 'International Tables Vol C Tables 4.2.6.8 and 6.1.1.4'
Cu Cu 0.3201 1.2651 'International Tables Vol C Tables 4.2.6.8 and 6.1.1.4'

loop_
_geom_angle_atom_site_label_1
_geom_angle_atom_site_label_2
_geom_angle_atom_site_label_3
_geom_angle
_geom_angle_site_symmetry_1
_geom_angle_site_symmetry_3
_geom_angle_publ_flag
N5 C1 N1 108.6(3) . . ?
N5 C1 N3 109.5(3) . . ?
N1 C1 N3 110.8(2) . . ?
N5 C1 S1 110.5(2) . . ?
N1 C1 S1 108.8(2) . . ?
N3 C1 S1 108.7(2) . . ?
N1 C2 C3 106.9(3) . . ?
N1 C2 H2 126.6 . . ?
C3 C2 H2 126.6 . . ?
C2 C3 C4 106.0(3) . . ?
C2 C3 H3 127.0 . . ?
C4 C3 H3 127.0 . . ?
N2 C4 C3 110.0(3) . . ?
N2 C4 C5 120.1(3) . . ?
C3 C4 C5 129.8(3) . . ?
C10 C5 C6 118.3(4) . . ?
C10 C5 C4 120.0(3) . . ?
C6 C5 C4 121.7(3) . . ?
C7 C6 C5 121.5(4) . . ?
C7 C6 H6 119.3 . . ?
C5 C6 H6 119.3 . . ?
C6 C7 C8 119.6(4) . . ?
C6 C7 H7 120.2 . . ?
C8 C7 H7 120.2 . . ?
C9 C8 C7 119.4(5) . . ?
C9 C8 H8 120.3 . . ?
C7 C8 H8 120.3 . . ?
C8 C9 C10 121.0(4) . . ?
C8 C9 H9 119.5 . . ?
C10 C9 H9 119.5 . . ?
C9 C10 C5 120.1(4) . . ?
C9 C10 H10 119.9 . . ?
C5 C10 H10 119.9 . . ?
N3 C11 C12 106.9(4) . . ?
N3 C11 H11 126.6 . . ?
C12 C11 H11 126.6 . . ?
C11 C12 C13 106.6(3) . . ?
C11 C12 H12 126.7 . . ?
C13 C12 H12 126.7 . . ?
N4 C13 C12 109.4(3) . . ?
N4 C13 C14 120.8(3) . . ?
C12 C13 C14 129.8(3) . . ?
C15 C14 C19 118.4(3) . . ?
C15 C14 C13 121.8(3) . . ?
C19 C14 C13 119.8(3) . . ?
C16 C15 C14 121.3(3) . . ?
C16 C15 H15 119.3 . . ?
C14 C15 H15 119.3 . . ?
C17 C16 C15 120.5(4) . . ?
C17 C16 H16 119.8 . . ?
C15 C16 H16 119.8 . . ?
C16 C17 C18 118.9(4) . . ?
C16 C17 H17 120.6 . . ?
C18 C17 H17 120.6 . . ?
C17 C18 C19 121.3(3) . . ?
C17 C18 H18 119.4 . . ?
C19 C18 H18 119.4 . . ?
C18 C19 C14 119.7(4) . . ?
C18 C19 H19 120.2 . . ?
C14 C19 H19 120.2 . . ?
C21 C20 N5 107.2(3) . . ?
C21 C20 H20 126.4 . . ?
N5 C20 H20 126.4 . . ?
C20 C21 C22 106.1(3) . . ?
C20 C21 H21 126.9 . . ?
C22 C21 H21 126.9 . . ?
N6 C22 C21 110.8(3) . . ?
N6 C22 C23 121.4(3) . . ?
C21 C22 C23 127.8(3) . . ?
C24 C23 C28 119.1(4) . . ?
C24 C23 C22 120.3(3) . . ?
C28 C23 C22 120.6(3) . . ?
C23 C24 C25 120.7(4) . . ?
C23 C24 H24 119.7 . . ?
C25 C24 H24 119.7 . . ?
C26 C25 C24 120.4(4) . . ?
C26 C25 H25 119.8 . . ?
C24 C25 H25 119.8 . . ?
C25 C26 C27 119.2(4) . . ?
C25 C26 H26 120.4 . . ?
C27 C26 H26 120.4 . . ?
C26 C27 C28 120.8(4) . . ?
C26 C27 H27 119.6 . . ?
C28 C27 H27 119.6 . . ?
C27 C28 C23 119.8(4) . . ?
C27 C28 H28 120.1 . . ?
C23 C28 H28 120.1 . . ?
N7 C29 C30 178.4(4) . . ?
C29 C30 H30A 109.5 . . ?
C29 C30 H30B 109.5 . . ?
H30A C30 H30B 109.5 . . ?
C29 C30 H30C 109.5 . . ?
H30A C30 H30C 109.5 . . ?
H30B C30 H30C 109.5 . . ?
C2 N1 N2 111.6(3) . . ?
C2 N1 C1 127.0(3) . . ?
N2 N1 C1 120.1(3) . . ?
C4 N2 N1 105.6(3) . . ?
C4 N2 Cu1 128.1(3) . . ?
N1 N2 Cu1 118.48(19) . . ?
C11 N3 N4 110.5(3) . . ?
C11 N3 C1 126.7(3) . . ?
N4 N3 C1 121.8(3) . . ?
C13 N4 N3 106.6(3) . . ?
C13 N4 Cu1 133.9(3) . . ?
N3 N4 Cu1 117.74(19) . . ?
C20 N5 N6 110.6(3) . . ?
C20 N5 C1 129.0(3) . . ?
N6 N5 C1 118.5(3) . . ?
C22 N6 N5 105.2(3) . . ?
C29 N7 Cu1 172.7(3) . . ?
S1 O1 Cu1 120.17(13) . . ?
O2 S1 O3 115.02(15) . . ?
O2 S1 O1 114.81(15) . . ?
O3 S1 O1 113.95(15) . . ?
O2 S1 C1 103.52(13) . . ?
O3 S1 C1 103.15(15) . . ?
O1 S1 C1 104.36(14) . . ?
N7 Cu1 N4 146.61(13) . . ?
N7 Cu1 N2 121.05(12) . . ?
N4 Cu1 N2 88.64(11) . . ?
N7 Cu1 O1 109.82(11) . . ?
N4 Cu1 O1 86.34(10) . . ?
N2 Cu1 O1 84.26(10) . . ?

loop_
_geom_bond_atom_site_label_1
_geom_bond_atom_site_label_2
_geom_bond_distance
_geom_bond_site_symmetry_2
_geom_bond_publ_flag
C1 N5 1.429(4) . ?
C1 N1 1.458(4) . ?
C1 N3 1.464(4) . ?
C1 S1 1.879(3) . ?
C2 N1 1.354(4) . ?
C2 C3 1.367(5) . ?
C2 H2 0.9500 . ?
C3 C4 1.417(5) . ?
C3 H3 0.9500 . ?
C4 N2 1.333(4) . ?
C4 C5 1.469(5) . ?
C5 C10 1.388(5) . ?
C5 C6 1.393(5) . ?
C6 C7 1.379(6) . ?
C6 H6 0.9500 . ?
C7 C8 1.382(6) . ?
C7 H7 0.9500 . ?
C8 C9 1.379(6) . ?
C8 H8 0.9500 . ?
C9 C10 1.381(6) . ?
C9 H9 0.9500 . ?
C10 H10 0.9500 . ?
C11 N3 1.359(4) . ?
C11 C12 1.374(5) . ?
C11 H11 0.9500 . ?
C12 C13 1.406(5) . ?
C12 H12 0.9500 . ?
C13 N4 1.338(4) . ?
C13 C14 1.478(5) . ?
C14 C15 1.386(5) . ?
C14 C19 1.390(4) . ?
C15 C16 1.382(5) . ?
C15 H15 0.9500 . ?
C16 C17 1.365(5) . ?
C16 H16 0.9500 . ?
C17 C18 1.387(6) . ?
C17 H17 0.9500 . ?
C18 C19 1.388(5) . ?
C18 H18 0.9500 . ?
C19 H19 0.9500 . ?
C20 C21 1.355(5) . ?
C20 N5 1.371(4) . ?
C20 H20 0.9500 . ?
C21 C22 1.406(5) . ?
C21 H21 0.9500 . ?
C22 N6 1.333(4) . ?
C22 C23 1.476(5) . ?
C23 C24 1.374(5) . ?
C23 C28 1.389(5) . ?
C24 C25 1.387(5) . ?
C24 H24 0.9500 . ?
C25 C26 1.368(6) . ?
C25 H25 0.9500 . ?
C26 C27 1.379(6) . ?
C26 H26 0.9500 . ?
C27 C28 1.383(5) . ?
C27 H27 0.9500 . ?
C28 H28 0.9500 . ?
C29 N7 1.145(5) . ?
C29 C30 1.463(6) . ?
C30 H30A 0.9800 . ?
C30 H30B 0.9800 . ?
C30 H30C 0.9800 . ?
N1 N2 1.367(4) . ?
N2 Cu1 2.065(3) . ?
N3 N4 1.370(4) . ?
N4 Cu1 1.996(3) . ?
N5 N6 1.374(4) . ?
N7 Cu1 1.858(4) . ?
O1 S1 1.453(3) . ?
O1 Cu1 2.326(2) . ?
O2 S1 1.437(2) . ?
O3 S1 1.446(2) . ?

loop_
_platon_squeeze_void_nr
_platon_squeeze_void_average_x
_platon_squeeze_void_average_y
_platon_squeeze_void_average_z
_platon_squeeze_void_volume
_platon_squeeze_void_count_electrons
1 0.500 -0.041 0.250 152.4 27.1
2 0.500 0.041 0.750 152.5 26.9
3 0.000 0.459 0.250 152.4 26.9
4 0.000 0.541 0.750 152.4 26.8
